data_7242379
loop_
_publ_author_name
'Sugiyarto, Kristian Handoyo'
'Onggo, Djulia'
'Akutsu, Hiroki'
'Reddy, Varimalla Raghavendra'
'Sutrisno, Hari'
'Nakazawa, Yasuhiro'
'Bhattacharjee, Ashis'

_publ_section_title
;
 Structural, magnetic and M\"ossbauer spectroscopic studies of the
 [Fe(3-bpp)2](CF3COO)2 complex: role of crystal packing leading to an
 incomplete Fe(ii) high spin &#x21CB; low spin transition
;
_journal_issue 15
_journal_name_full CrystEngComm
_journal_page_first 2854
_journal_page_last 2861
_journal_paper_doi 10.1039/D0CE01687J
_journal_volume 23
_journal_year 2021
_chemical_formula_moiety 'C22 H18 Fe N10, 2(C2 F3 O2)'
_chemical_formula_sum 'C26 H18 F6 Fe N10 O4'
_chemical_formula_weight 704.33
_chemical_name_common '[Fe(bpp)2](TFA)2'
_chemical_name_systematic '[Fe(bpp)2](CF3COO)2'
_space_group_crystal_system monoclinic
_space_group_IT_number 15
_space_group_name_Hall '-C 2yc'
_space_group_name_H-M_alt 'C 1 2/c 1'
_atom_sites_solution_hydrogens geom
_atom_sites_solution_primary direct
_atom_sites_solution_secondary difmap
_audit_block_doi 10.5517/ccdc.csd.cc27646t
_audit_update_record
;
2021-02-06 deposited with the CCDC.	2021-03-03 downloaded from the CCDC.
;
_cell_angle_alpha 90.0000
_cell_angle_beta 92.693(3)
_cell_angle_gamma 90.0000
_cell_formula_units_Z 8
_cell_length_a 19.3817(6)
_cell_length_b 21.9198(7)
_cell_length_c 14.0784(5)
_cell_measurement_reflns_used 10148
_cell_measurement_temperature 250
_cell_measurement_theta_max 30.85
_cell_measurement_theta_min 1.86
_cell_volume 5974.5(3)
_computing_cell_refinement 'CrysAlisPro 1.171.40.75a (Rigaku OD, 2020)'
_computing_data_collection 'CrysAlisPro 1.171.40.75a (Rigaku OD, 2020)'
_computing_data_reduction 'CrysAlisPro 1.171.40.75a (Rigaku OD, 2020)'
_computing_molecular_graphics 'CrystalStructure 4.3'
_computing_publication_material 'CrystalStructure 4.3 (Rigaku, 2019)'
_computing_structure_refinement 'SHELXL Version 2018/3 (Sheldrick, 2008)'
_computing_structure_solution 'SHELXT Version 2018/2 (Sheldrick, 2014)'
_diffrn_ambient_temperature 250
_diffrn_measured_fraction_theta_full 0.999
_diffrn_measured_fraction_theta_max 0.983
_diffrn_measurement_device_type 'XtaLAB Synergy Custom Hipix Micromax-007'
_diffrn_radiation_type 'Mo K\a'
_diffrn_radiation_wavelength 0.71073
_diffrn_reflns_av_R_equivalents 0.0216
_diffrn_reflns_av_unetI/netI 0.0228
_diffrn_reflns_Laue_measured_fraction_full 0.999
_diffrn_reflns_Laue_measured_fraction_max 0.983
_diffrn_reflns_limit_h_max 22
_diffrn_reflns_limit_h_min -25
_diffrn_reflns_limit_k_max 28
_diffrn_reflns_limit_k_min -27
_diffrn_reflns_limit_l_max 18
_diffrn_reflns_limit_l_min -17
_diffrn_reflns_number 20322
_diffrn_reflns_point_group_measured_fraction_full 0.999
_diffrn_reflns_point_group_measured_fraction_max 0.983
_diffrn_reflns_theta_full 25.242
_diffrn_reflns_theta_max 27.491
_diffrn_reflns_theta_min 2.052
_diffrn_standards_number 0
_exptl_absorpt_coefficient_mu 0.593
_exptl_absorpt_correction_T_max 0.872
_exptl_absorpt_correction_T_min 0.677
_exptl_absorpt_correction_type multi-scan
_exptl_absorpt_process_details
;
CrysAlisPro 1.171.40.75a (Rigaku Oxford Diffraction, 2020)
Empirical absorption correction using spherical harmonics,
 implemented in SCALE3 ABSPACK scaling algorithm.
;
_exptl_crystal_colour black
_exptl_crystal_density_diffrn 1.566
_exptl_crystal_density_method 'not measured'
_exptl_crystal_description block
_exptl_crystal_F_000 2848.00
_exptl_crystal_preparation 'Magnetic properties'
_exptl_crystal_recrystallization_method 'The aquaous solution was left over few days at RT'
_exptl_crystal_size_max 0.750
_exptl_crystal_size_mid 0.480
_exptl_crystal_size_min 0.230
_refine_diff_density_max 0.51
_refine_diff_density_min -0.63
_refine_ls_extinction_method none
_refine_ls_goodness_of_fit_ref 1.066
_refine_ls_hydrogen_treatment constr
_refine_ls_number_parameters 447
_refine_ls_number_reflns 6744
_refine_ls_number_restraints 24
_refine_ls_R_factor_all 0.0529
_refine_ls_R_factor_gt 0.0428
_refine_ls_shift/su_max 0.001
_refine_ls_structure_factor_coef Fsqd
_refine_ls_weighting_details 'w = 1/[\s^2^(Fo^2^)+(0.0644P)^2^+4.8440P] where P=(Fo^2^+2Fc^2^)/3'
_refine_ls_weighting_scheme calc
_refine_ls_wR_factor_gt 0.1182
_refine_ls_wR_factor_ref 0.1254
_reflns_Friedel_coverage 0.000
_reflns_number_gt 5482
_reflns_number_total 6744
_reflns_threshold_expression F^2^>2.0\s(F^2^)
_cod_data_source_file d0ce01687j2.cif
_cod_data_source_block xcalibur_CCDC1
_cod_depositor_comments 'Adding full bibliography for 7242376--7242379.cif.'
_cod_database_code 7242379

loop_
_space_group_symop_operation_xyz
'x, y, z'
'-x, y, -z+1/2'
'x+1/2, y+1/2, z'
'-x+1/2, y+1/2, -z+1/2'
'-x, -y, -z'
'x, -y, z-1/2'
'-x+1/2, -y+1/2, -z'
'x+1/2, -y+1/2, z-1/2'

loop_
_atom_site_label
_atom_site_type_symbol
_atom_site_fract_x
_atom_site_fract_y
_atom_site_fract_z
_atom_site_U_iso_or_equiv
_atom_site_adp_type
_atom_site_occupancy
_atom_site_site_symmetry_order
_atom_site_calc_flag
_atom_site_refinement_flags_posn
_atom_site_refinement_flags_adp
_atom_site_refinement_flags_occupancy
_atom_site_disorder_assembly
_atom_site_disorder_group
Fe1 Fe 0.500000 0.92554(2) 0.250000 0.03749(12) Uani 1 2 d S T P . .
Fe2 Fe 0.500000 0.58004(2) 0.750000 0.03606(12) Uani 1 2 d S T P . .
F1 F 0.67840(17) 0.78717(15) 0.5161(5) 0.161(2) Uani 0.741(3) 1 d D . P . .
F2 F 0.67149(15) 0.69416(19) 0.4680(3) 0.1232(13) Uani 0.741(3) 1 d D . P . .
F3 F 0.65261(17) 0.7133(2) 0.6076(2) 0.1119(12) Uani 0.741(3) 1 d D . P . .
F4 F 0.7297(2) 0.39015(18) 0.6442(2) 0.1480(15) Uani 0.838(4) 1 d D . P . .
F5 F 0.7374(3) 0.34340(15) 0.7754(3) 0.1662(18) Uani 0.838(4) 1 d D . P . .
F6 F 0.82637(13) 0.38285(13) 0.7153(3) 0.1314(15) Uani 0.838(4) 1 d D . P . .
F11 F 0.6576(5) 0.7822(3) 0.5840(7) 0.161(2) Uani 0.259(3) 1 d D . P . .
F12 F 0.6828(4) 0.7470(5) 0.4499(5) 0.1232(13) Uani 0.259(3) 1 d D . P . .
F13 F 0.6613(6) 0.6874(3) 0.5650(7) 0.1119(12) Uani 0.259(3) 1 d D . P . .
F14 F 0.7869(9) 0.3935(9) 0.6472(7) 0.1480(15) Uani 0.162(4) 1 d D . P . .
F15 F 0.7049(6) 0.3563(8) 0.7259(15) 0.1662(18) Uani 0.162(4) 1 d D . P . .
F16 F 0.8060(7) 0.3621(6) 0.7904(9) 0.1314(15) Uani 0.162(4) 1 d D . P . .
O1 O 0.55016(11) 0.79472(8) 0.45919(17) 0.0767(6) Uani 1 1 d . . . . .
O2 O 0.53038(9) 0.69865(8) 0.50142(14) 0.0634(5) Uani 1 1 d . . . . .
O3 O 0.68368(10) 0.46203(11) 0.78891(18) 0.0871(7) Uani 1 1 d . . . . .
O4 O 0.79563(9) 0.48120(9) 0.81139(14) 0.0667(5) Uani 1 1 d . . . . .
N1 N 0.40658(8) 0.93705(8) 0.16577(13) 0.0434(4) Uani 1 1 d . . . . .
N2 N 0.51854(9) 1.00031(8) 0.15115(12) 0.0417(4) Uani 1 1 d . . . . .
N3 N 0.56826(10) 1.04189(8) 0.13703(13) 0.0473(4) Uani 1 1 d . . . . .
H3N H 0.610339 1.039256 0.161035 0.057 Uiso 1 1 calc R U . . .
N4 N 0.43028(9) 0.85424(8) 0.29553(15) 0.0491(4) Uani 1 1 d . . . . .
N5 N 0.43435(11) 0.80429(9) 0.35074(18) 0.0617(6) Uani 1 1 d . . . . .
H5N H 0.467865 0.796559 0.392278 0.074 Uiso 1 1 calc R U . . .
N6 N 0.500000 0.48447(10) 0.750000 0.0354(5) Uani 1 2 d S T P . .
N7 N 0.54199(8) 0.55441(8) 0.61811(12) 0.0400(4) Uani 1 1 d . . . . .
N8 N 0.56899(9) 0.58190(8) 0.54322(13) 0.0472(4) Uani 1 1 d . . . . .
H8N H 0.567259 0.620981 0.532581 0.057 Uiso 1 1 calc R U . . .
N9 N 0.500000 0.67602(11) 0.750000 0.0477(6) Uani 1 2 d S T P . .
N10 N 0.60201(9) 0.60680(10) 0.80426(14) 0.0512(4) Uani 1 1 d . . . . .
N11 N 0.66212(11) 0.57981(12) 0.83227(17) 0.0680(6) Uani 1 1 d . . . . .
H11N H 0.670201 0.540845 0.829054 0.082 Uiso 1 1 calc R U . . .
C1 C 0.28548(14) 0.95410(17) 0.0619(2) 0.0796(9) Uani 1 1 d . . . . .
H1 H 0.243689 0.960114 0.026512 0.096 Uiso 1 1 calc R U . . .
C2 C 0.33890(13) 0.99450(15) 0.05279(19) 0.0687(8) Uani 1 1 d . . . . .
H2 H 0.334424 1.028022 0.011315 0.082 Uiso 1 1 calc R U . . .
C3 C 0.29251(12) 0.90468(16) 0.1225(2) 0.0714(8) Uani 1 1 d . . . . .
H3 H 0.256170 0.876705 0.128156 0.086 Uiso 1 1 calc R U . . .
C4 C 0.39972(11) 0.98442(11) 0.10660(15) 0.0478(5) Uani 1 1 d . . . . .
C5 C 0.35462(10) 0.89723(11) 0.17506(18) 0.0516(5) Uani 1 1 d . . . . .
C6 C 0.46211(11) 1.02179(10) 0.10327(14) 0.0448(5) Uani 1 1 d . . . . .
C7 C 0.47676(15) 1.07674(11) 0.05876(18) 0.0581(6) Uani 1 1 d . . . . .
H7 H 0.446310 1.101046 0.021132 0.070 Uiso 1 1 calc R U . . .
C8 C 0.54494(15) 1.08769(11) 0.08160(19) 0.0590(6) Uani 1 1 d . . . . .
H8 H 0.570756 1.121315 0.061907 0.071 Uiso 1 1 calc R U . . .
C9 C 0.37106(10) 0.84887(11) 0.24270(19) 0.0531(6) Uani 1 1 d . . . . .
C10 C 0.33784(14) 0.79446(12) 0.2643(3) 0.0739(9) Uani 1 1 d . . . . .
H10 H 0.295914 0.779487 0.237245 0.089 Uiso 1 1 calc R U . . .
C11 C 0.37938(15) 0.76785(12) 0.3329(3) 0.0778(9) Uani 1 1 d . . . . .
H11 H 0.371110 0.730379 0.362788 0.093 Uiso 1 1 calc R U . . .
C12 C 0.500000 0.35972(14) 0.750000 0.0572(8) Uani 1 2 d S T P . .
H12 H 0.499999 0.316835 0.750001 0.069 Uiso 1 2 calc R U P . .
C13 C 0.53011(12) 0.39091(9) 0.67772(17) 0.0501(5) Uani 1 1 d . . . . .
H13 H 0.550611 0.369840 0.628181 0.060 Uiso 1 1 calc R U . . .
C14 C 0.52942(10) 0.45412(9) 0.67989(14) 0.0377(4) Uani 1 1 d . . . . .
C15 C 0.55620(10) 0.49483(9) 0.60820(14) 0.0386(4) Uani 1 1 d . . . . .
C16 C 0.59266(11) 0.48495(11) 0.52623(16) 0.0481(5) Uani 1 1 d . . . . .
H16 H 0.609144 0.447660 0.503351 0.058 Uiso 1 1 calc R U . . .
C17 C 0.59901(11) 0.54136(12) 0.48681(17) 0.0521(5) Uani 1 1 d . . . . .
H17 H 0.620625 0.550312 0.430067 0.062 Uiso 1 1 calc R U . . .
C18 C 0.500000 0.80087(19) 0.750000 0.0834(14) Uani 1 2 d S T P . .
H18 H 0.500001 0.843754 0.750003 0.100 Uiso 1 2 calc R U P . .
C19 C 0.55561(18) 0.76953(13) 0.7897(2) 0.0759(9) Uani 1 1 d . . . . .
H19 H 0.593630 0.790639 0.817555 0.091 Uiso 1 1 calc R U . . .
C20 C 0.55475(13) 0.70662(11) 0.78807(17) 0.0552(6) Uani 1 1 d . . . . .
C21 C 0.61110(13) 0.66610(12) 0.82038(18) 0.0580(6) Uani 1 1 d . . . . .
C22 C 0.67695(17) 0.6768(2) 0.8601(3) 0.0911(11) Uani 1 1 d . . . . .
H22 H 0.696277 0.714503 0.879084 0.109 Uiso 1 1 calc R U . . .
C23 C 0.70725(16) 0.6211(2) 0.8655(3) 0.0958(12) Uani 1 1 d . . . . .
H23 H 0.752575 0.613074 0.888778 0.115 Uiso 1 1 calc R U . . .
C24 C 0.56642(12) 0.74399(10) 0.49146(17) 0.0502(5) Uani 1 1 d . . . . .
C25 C 0.64245(14) 0.73741(11) 0.5213(2) 0.0682(7) Uani 1 1 d D . . . .
C26 C 0.74572(12) 0.45062(13) 0.78301(19) 0.0564(6) Uani 1 1 d . . . . .
C27 C 0.76055(15) 0.39096(14) 0.7316(2) 0.0848(9) Uani 1 1 d D . . . .

loop_
_atom_site_aniso_label
_atom_site_aniso_U_11
_atom_site_aniso_U_22
_atom_site_aniso_U_33
_atom_site_aniso_U_23
_atom_site_aniso_U_13
_atom_site_aniso_U_12
Fe1 0.02866(19) 0.0348(2) 0.0482(2) 0.000 -0.00686(15) 0.000
Fe2 0.0333(2) 0.02896(19) 0.0461(2) 0.000 0.00333(16) 0.000
F1 0.070(2) 0.0947(19) 0.312(7) 0.079(3) -0.047(3) -0.0439(15)
F2 0.0674(15) 0.152(3) 0.151(3) -0.038(3) 0.0199(16) 0.028(2)
F3 0.0829(17) 0.172(3) 0.078(2) 0.023(2) -0.0199(18) 0.021(2)
F4 0.143(3) 0.168(3) 0.130(3) -0.062(2) -0.032(2) 0.023(3)
F5 0.224(5) 0.0650(17) 0.212(5) 0.033(2) 0.030(4) -0.037(2)
F6 0.0735(16) 0.0920(19) 0.230(4) -0.059(2) 0.0251(19) 0.0161(14)
F11 0.070(2) 0.0947(19) 0.312(7) 0.079(3) -0.047(3) -0.0439(15)
F12 0.0674(15) 0.152(3) 0.151(3) -0.038(3) 0.0199(16) 0.028(2)
F13 0.0829(17) 0.172(3) 0.078(2) 0.023(2) -0.0199(18) 0.021(2)
F14 0.143(3) 0.168(3) 0.130(3) -0.062(2) -0.032(2) 0.023(3)
F15 0.224(5) 0.0650(17) 0.212(5) 0.033(2) 0.030(4) -0.037(2)
F16 0.0735(16) 0.0920(19) 0.230(4) -0.059(2) 0.0251(19) 0.0161(14)
O1 0.0782(13) 0.0420(9) 0.1085(16) 0.0083(10) -0.0099(11) 0.0072(9)
O2 0.0537(10) 0.0483(9) 0.0878(13) 0.0071(9) -0.0015(9) -0.0024(8)
O3 0.0449(10) 0.1039(17) 0.1131(18) 0.0149(14) 0.0103(10) 0.0077(10)
O4 0.0505(10) 0.0694(11) 0.0796(12) 0.0019(9) -0.0042(9) 0.0052(9)
N1 0.0318(8) 0.0471(9) 0.0504(10) -0.0118(8) -0.0075(7) 0.0047(7)
N2 0.0391(8) 0.0421(9) 0.0435(9) 0.0000(7) -0.0027(7) 0.0024(7)
N3 0.0468(10) 0.0434(9) 0.0519(10) 0.0002(8) 0.0027(8) -0.0007(8)
N4 0.0387(9) 0.0366(9) 0.0719(12) -0.0005(8) 0.0032(8) -0.0013(7)
N5 0.0505(11) 0.0386(10) 0.0967(17) 0.0090(10) 0.0105(11) 0.0014(8)
N6 0.0325(10) 0.0307(10) 0.0428(12) 0.000 -0.0004(9) 0.000
N7 0.0375(8) 0.0366(8) 0.0461(9) 0.0039(7) 0.0022(7) -0.0014(7)
N8 0.0413(9) 0.0473(10) 0.0531(10) 0.0109(8) 0.0022(8) -0.0067(7)
N9 0.0497(14) 0.0432(13) 0.0511(15) 0.000 0.0133(12) 0.000
N10 0.0386(9) 0.0656(12) 0.0498(10) 0.0052(9) 0.0050(8) 0.0032(8)
N11 0.0429(11) 0.0979(18) 0.0637(13) 0.0235(12) 0.0074(10) 0.0080(11)
C1 0.0418(13) 0.113(3) 0.082(2) -0.0171(18) -0.0258(13) 0.0166(15)
C2 0.0484(13) 0.097(2) 0.0594(15) -0.0061(14) -0.0165(11) 0.0243(14)
C3 0.0315(11) 0.091(2) 0.090(2) -0.0299(17) -0.0090(12) -0.0036(12)
C4 0.0412(11) 0.0568(13) 0.0445(11) -0.0088(9) -0.0083(9) 0.0150(9)
C5 0.0318(10) 0.0573(13) 0.0653(14) -0.0208(11) -0.0036(9) -0.0003(9)
C6 0.0470(11) 0.0470(11) 0.0399(10) -0.0029(8) -0.0038(8) 0.0130(9)
C7 0.0731(17) 0.0497(13) 0.0514(13) 0.0062(10) 0.0000(12) 0.0203(11)
C8 0.0738(17) 0.0418(11) 0.0620(15) 0.0056(10) 0.0093(12) 0.0056(11)
C9 0.0326(10) 0.0461(11) 0.0809(16) -0.0178(11) 0.0058(10) -0.0053(9)
C10 0.0451(13) 0.0501(14) 0.127(3) -0.0180(16) 0.0135(15) -0.0122(11)
C11 0.0616(16) 0.0408(12) 0.133(3) 0.0012(15) 0.0267(17) -0.0100(12)
C12 0.075(2) 0.0278(14) 0.069(2) 0.000 0.0028(17) 0.000
C13 0.0584(13) 0.0345(10) 0.0574(13) -0.0066(9) 0.0025(10) 0.0072(9)
C14 0.0355(9) 0.0335(9) 0.0437(10) -0.0019(8) -0.0018(8) 0.0035(7)
C15 0.0321(9) 0.0387(10) 0.0448(10) -0.0027(8) -0.0010(8) 0.0019(7)
C16 0.0400(10) 0.0554(12) 0.0488(12) -0.0035(10) 0.0021(9) 0.0067(9)
C17 0.0381(11) 0.0719(15) 0.0465(12) 0.0042(11) 0.0046(9) -0.0013(10)
C18 0.117(4) 0.045(2) 0.091(3) 0.000 0.041(3) 0.000
C19 0.097(2) 0.0527(15) 0.0805(19) -0.0112(14) 0.0305(17) -0.0229(15)
C20 0.0588(14) 0.0527(13) 0.0554(13) -0.0050(10) 0.0177(11) -0.0125(11)
C21 0.0502(13) 0.0687(16) 0.0558(14) -0.0028(11) 0.0095(11) -0.0179(11)
C22 0.0612(18) 0.114(3) 0.097(3) 0.000(2) -0.0062(17) -0.0363(19)
C23 0.0449(15) 0.145(4) 0.096(2) 0.025(2) -0.0078(15) -0.0223(19)
C24 0.0567(13) 0.0401(11) 0.0536(12) -0.0028(9) 0.0016(10) 0.0038(9)
C25 0.0578(15) 0.0559(15) 0.090(2) 0.0106(14) -0.0024(14) -0.0051(12)
C26 0.0438(12) 0.0668(15) 0.0587(13) 0.0178(12) 0.0037(10) 0.0026(11)
C27 0.0686(19) 0.0665(19) 0.119(3) 0.0021(18) -0.0013(18) -0.0062(15)

loop_
_atom_type_symbol
_atom_type_description
_atom_type_scat_dispersion_real
_atom_type_scat_dispersion_imag
_atom_type_scat_source
C C 0.0033 0.0016
;
International Tables for Crystallography
(Vol. C, Tables 4.2.6.8 and 6.1.1.4)
;
H H 0.0000 0.0000
;
International Tables for Crystallography
(Vol. C, Table 6.1.1.4)
;
O O 0.0106 0.0060
;
International Tables for Crystallography
(Vol. C, Tables 4.2.6.8 and 6.1.1.4)
;
N N 0.0061 0.0033
;
International Tables for Crystallography
(Vol. C, Tables 4.2.6.8 and 6.1.1.4)
;
F F 0.0171 0.0103
;
International Tables for Crystallography
(Vol. C, Tables 4.2.6.8 and 6.1.1.4)
;
Fe Fe 0.3463 0.8444
;
International Tables for Crystallography
(Vol. C, Tables 4.2.6.8 and 6.1.1.4)
;

loop_
_geom_angle_atom_site_label_1
_geom_angle_atom_site_label_2
_geom_angle_atom_site_label_3
_geom_angle
_geom_angle_site_symmetry_1
_geom_angle_site_symmetry_3
_geom_angle_publ_flag
N1 Fe1 N1 166.42(10) 2_655 . ?
N1 Fe1 N4 74.13(7) 2_655 2_655 ?
N1 Fe1 N4 116.28(7) . 2_655 ?
N1 Fe1 N4 116.28(7) 2_655 . ?
N1 Fe1 N4 74.13(7) . . ?
N4 Fe1 N4 88.51(10) 2_655 . ?
N1 Fe1 N2 73.65(7) 2_655 2_655 ?
N1 Fe1 N2 96.00(6) . 2_655 ?
N4 Fe1 N2 147.65(7) 2_655 2_655 ?
N4 Fe1 N2 103.11(7) . 2_655 ?
N1 Fe1 N2 96.00(6) 2_655 . ?
N1 Fe1 N2 73.65(7) . . ?
N4 Fe1 N2 103.11(7) 2_655 . ?
N4 Fe1 N2 147.65(7) . . ?
N2 Fe1 N2 83.14(9) 2_655 . ?
N6 Fe2 N9 180.0 . . ?
N6 Fe2 N7 74.76(4) . 2_656 ?
N9 Fe2 N7 105.24(4) . 2_656 ?
N6 Fe2 N7 74.76(4) . . ?
N9 Fe2 N7 105.24(4) . . ?
N7 Fe2 N7 149.52(9) 2_656 . ?
N6 Fe2 N10 105.70(6) . 2_656 ?
N9 Fe2 N10 74.30(6) . 2_656 ?
N7 Fe2 N10 89.95(7) 2_656 2_656 ?
N7 Fe2 N10 98.23(7) . 2_656 ?
N6 Fe2 N10 105.70(6) . . ?
N9 Fe2 N10 74.30(6) . . ?
N7 Fe2 N10 98.23(7) 2_656 . ?
N7 Fe2 N10 89.95(7) . . ?
N10 Fe2 N10 148.59(11) 2_656 . ?
F11 F1 F12 128.5(5) . . ?
F11 F1 C25 68.5(3) . . ?
F12 F1 C25 61.3(3) . . ?
F12 F2 C25 61.8(3) . . ?
F12 F2 F13 110.1(5) . . ?
C25 F2 F13 56.6(3) . . ?
F13 F3 C25 69.3(4) . . ?
F13 F3 F11 118.9(6) . . ?
C25 F3 F11 54.9(3) . . ?
F14 F4 C27 64.2(4) . . ?
F14 F4 F15 111.7(8) . . ?
C27 F4 F15 55.8(5) . . ?
F15 F5 C27 69.5(5) . . ?
F15 F5 F16 127.7(7) . . ?
C27 F5 F16 59.4(4) . . ?
F14 F6 F16 122.1(7) . . ?
F14 F6 C27 62.4(5) . . ?
F16 F6 C27 63.2(4) . . ?
F1 F11 C25 64.2(4) . . ?
F1 F11 F3 108.9(5) . . ?
C25 F11 F3 54.2(3) . . ?
F2 F12 F1 119.0(5) . . ?
F2 F12 C25 64.3(4) . . ?
F1 F12 C25 59.7(3) . . ?
F3 F13 C25 73.1(5) . . ?
F3 F13 F2 131.4(6) . . ?
C25 F13 F2 59.8(3) . . ?
F4 F14 F6 127.1(7) . . ?
F4 F14 C27 66.5(5) . . ?
F6 F14 C27 62.4(4) . . ?
F5 F15 C27 67.5(5) . . ?
F5 F15 F4 119.2(9) . . ?
C27 F15 F4 57.3(5) . . ?
F6 F16 C27 61.6(4) . . ?
F6 F16 F5 108.6(6) . . ?
C27 F16 F5 56.7(4) . . ?
C4 N1 C5 120.88(19) . . ?
C4 N1 Fe1 119.77(14) . . ?
C5 N1 Fe1 119.33(16) . . ?
C6 N2 N3 105.08(17) . . ?
C6 N2 Fe1 115.29(14) . . ?
N3 N2 Fe1 137.67(13) . . ?
C8 N3 N2 111.7(2) . . ?
C9 N4 N5 105.93(19) . . ?
C9 N4 Fe1 115.16(16) . . ?
N5 N4 Fe1 137.19(15) . . ?
N4 N5 C11 110.6(2) . . ?
C14 N6 C14 120.5(2) 2_656 . ?
C14 N6 Fe2 119.77(11) 2_656 . ?
C14 N6 Fe2 119.77(11) . . ?
N8 N7 C15 105.39(17) . . ?
N8 N7 Fe2 138.00(14) . . ?
C15 N7 Fe2 115.73(13) . . ?
N7 N8 C17 111.32(18) . . ?
C20 N9 C20 120.2(3) . 2_656 ?
C20 N9 Fe2 119.91(15) . . ?
C20 N9 Fe2 119.90(15) 2_656 . ?
C21 N10 N11 105.8(2) . . ?
C21 N10 Fe2 115.86(16) . . ?
N11 N10 Fe2 138.22(18) . . ?
C23 N11 N10 110.4(3) . . ?
C2 C1 C3 120.7(2) . . ?
C1 C2 C4 118.1(3) . . ?
C1 C3 C5 118.5(3) . . ?
N1 C4 C2 121.4(2) . . ?
N1 C4 C6 113.43(17) . . ?
C2 C4 C6 125.1(2) . . ?
N1 C5 C3 120.4(3) . . ?
N1 C5 C9 113.33(18) . . ?
C3 C5 C9 126.3(2) . . ?
N2 C6 C7 110.5(2) . . ?
N2 C6 C4 116.27(19) . . ?
C7 C6 C4 133.2(2) . . ?
C8 C7 C6 105.2(2) . . ?
N3 C8 C7 107.6(2) . . ?
N4 C9 C10 110.2(2) . . ?
N4 C9 C5 117.07(19) . . ?
C10 C9 C5 132.7(2) . . ?
C11 C10 C9 104.9(2) . . ?
N5 C11 C10 108.4(2) . . ?
C13 C12 C13 120.5(3) . 2_656 ?
C12 C13 C14 118.3(2) . . ?
N6 C14 C13 121.17(19) . . ?
N6 C14 C15 112.52(17) . . ?
C13 C14 C15 126.26(19) . . ?
N7 C15 C16 110.52(19) . . ?
N7 C15 C14 116.16(17) . . ?
C16 C15 C14 133.27(19) . . ?
C17 C16 C15 104.7(2) . . ?
N8 C17 C16 108.0(2) . . ?
C19 C18 C19 120.0(4) 2_656 . ?
C18 C19 C20 119.0(3) . . ?
N9 C20 C19 120.9(3) . . ?
N9 C20 C21 112.6(2) . . ?
C19 C20 C21 126.4(3) . . ?
N10 C21 C22 110.3(3) . . ?
N10 C21 C20 116.7(2) . . ?
C22 C21 C20 132.9(3) . . ?
C23 C22 C21 104.9(3) . . ?
N11 C23 C22 108.6(3) . . ?
O2 C24 O1 129.3(2) . . ?
O2 C24 C25 116.2(2) . . ?
O1 C24 C25 114.5(2) . . ?
F1 C25 F13 126.5(6) . . ?
F1 C25 F12 59.0(5) . . ?
F13 C25 F12 109.3(5) . . ?
F1 C25 F3 109.2(3) . . ?
F13 C25 F3 37.5(4) . . ?
F12 C25 F3 133.7(5) . . ?
F1 C25 F11 47.3(4) . . ?
F13 C25 F11 104.9(5) . . ?
F12 C25 F11 105.4(5) . . ?
F3 C25 F11 70.9(5) . . ?
F1 C25 F2 108.7(3) . . ?
F13 C25 F2 63.6(5) . . ?
F12 C25 F2 53.8(5) . . ?
F3 C25 F2 100.4(3) . . ?
F11 C25 F2 142.7(5) . . ?
F1 C25 C24 114.9(2) . . ?
F13 C25 C24 117.3(5) . . ?
F12 C25 C24 112.1(5) . . ?
F3 C25 C24 113.0(2) . . ?
F11 C25 C24 106.9(5) . . ?
F2 C25 C24 109.7(2) . . ?
O4 C26 O3 128.5(3) . . ?
O4 C26 C27 117.3(2) . . ?
O3 C26 C27 114.2(3) . . ?
F5 C27 F14 128.2(9) . . ?
F5 C27 F15 43.0(7) . . ?
F14 C27 F15 108.7(8) . . ?
F5 C27 F6 109.4(3) . . ?
F14 C27 F6 55.2(8) . . ?
F15 C27 F6 135.0(9) . . ?
F5 C27 F16 63.9(7) . . ?
F14 C27 F16 107.8(7) . . ?
F15 C27 F16 106.2(7) . . ?
F6 C27 F16 55.2(6) . . ?
F5 C27 F4 105.9(4) . . ?
F14 C27 F4 49.3(8) . . ?
F15 C27 F4 66.9(8) . . ?
F6 C27 F4 103.4(3) . . ?
F16 C27 F4 144.3(7) . . ?
F5 C27 C26 112.7(3) . . ?
F14 C27 C26 118.7(9) . . ?
F15 C27 C26 110.5(10) . . ?
F6 C27 C26 113.8(3) . . ?
F16 C27 C26 104.2(6) . . ?
F4 C27 C26 111.1(3) . . ?

loop_
_geom_bond_atom_site_label_1
_geom_bond_atom_site_label_2
_geom_bond_distance
_geom_bond_site_symmetry_2
_geom_bond_publ_flag
Fe1 N1 2.1321(16) 2_655 ?
Fe1 N1 2.1322(16) . ?
Fe1 N4 2.1819(18) 2_655 ?
Fe1 N4 2.1819(18) . ?
Fe1 N2 2.1907(18) 2_655 ?
Fe1 N2 2.1908(18) . ?
Fe2 N6 2.095(2) . ?
Fe2 N9 2.104(3) . ?
Fe2 N7 2.1372(17) 2_656 ?
Fe2 N7 2.1372(17) . ?
Fe2 N10 2.1666(19) 2_656 ?
Fe2 N10 2.1667(19) . ?
F1 F11 1.060(9) . ?
F1 F12 1.288(9) . ?
F1 C25 1.298(3) . ?
F2 F12 1.208(10) . ?
F2 C25 1.348(3) . ?
F2 F13 1.397(9) . ?
F3 F13 0.847(9) . ?
F3 C25 1.331(3) . ?
F3 F11 1.550(9) . ?
F4 F14 1.110(16) . ?
F4 C27 1.342(3) . ?
F4 F15 1.468(16) . ?
F5 F15 0.961(15) . ?
F5 C27 1.301(3) . ?
F5 F16 1.398(13) . ?
F6 F14 1.222(15) . ?
F6 F16 1.232(13) . ?
F6 C27 1.319(3) . ?
F11 C25 1.342(5) . ?
F12 C25 1.319(4) . ?
F13 C25 1.301(4) . ?
F14 C27 1.318(5) . ?
F15 C27 1.318(5) . ?
F16 C27 1.339(5) . ?
O1 C24 1.236(3) . ?
O2 C24 1.227(3) . ?
O3 C26 1.235(3) . ?
O4 C26 1.228(3) . ?
N1 C4 1.334(3) . ?
N1 C5 1.344(3) . ?
N2 C6 1.343(3) . ?
N2 N3 1.348(3) . ?
N3 C8 1.337(3) . ?
N4 C9 1.343(3) . ?
N4 N5 1.343(3) . ?
N5 C11 1.346(3) . ?
N6 C14 1.340(2) 2_656 ?
N6 C14 1.340(2) . ?
N7 N8 1.342(2) . ?
N7 C15 1.343(3) . ?
N8 C17 1.342(3) . ?
N9 C20 1.345(3) . ?
N9 C20 1.345(3) 2_656 ?
N10 C21 1.330(3) . ?
N10 N11 1.349(3) . ?
N11 C23 1.329(4) . ?
C1 C2 1.373(5) . ?
C1 C3 1.382(5) . ?
C2 C4 1.389(3) . ?
C3 C5 1.393(3) . ?
C4 C6 1.463(3) . ?
C5 C9 1.450(4) . ?
C6 C7 1.393(3) . ?
C7 C8 1.366(4) . ?
C9 C10 1.395(3) . ?
C10 C11 1.360(5) . ?
C12 C13 1.378(3) . ?
C12 C13 1.378(3) 2_656 ?
C13 C14 1.386(3) . ?
C14 C15 1.461(3) . ?
C15 C16 1.398(3) . ?
C16 C17 1.363(3) . ?
C18 C19 1.375(4) 2_656 ?
C18 C19 1.375(4) . ?
C19 C20 1.379(4) . ?
C20 C21 1.464(4) . ?
C21 C22 1.389(4) . ?
C22 C23 1.356(6) . ?
C24 C25 1.520(3) . ?
C26 C27 1.528(5) . ?

loop_
_geom_hbond_atom_site_label_D
_geom_hbond_atom_site_label_H
_geom_hbond_atom_site_label_A
_geom_hbond_site_symmetry_D
_geom_hbond_site_symmetry_H
_geom_hbond_site_symmetry_A
_geom_hbond_distance_DA
_geom_hbond_distance_DH
_geom_hbond_distance_HA
_geom_hbond_angle_DHA
_geom_hbond_publ_flag
N5 H5N O1 . . . 2.663(3) 0.870 1.814 164.5 no
N8 H8N O2 . . . 2.723(2) 0.870 1.890 159.7 no
N8 H8N F13 . . . 2.931(9) 0.870 2.361 123.4 no
N3 H3N O4 . . 7_666 2.750(3) 0.870 1.899 165.5 no
N11 H11N O3 . . . 2.690(4) 0.870 1.840 165.1 no
